data_4026644
loop_
_publ_author_name
'Brian S. Young'
'Felix K\"ohler'
'Rainer Herges'
'Michael M. Haley'

_publ_section_title
;
 Phenanthrene-Fused Azo-ene-ynes: Synthesis of Dibenzo[f,h]cinnoline and
 Dibenzo[e,g]isoindazole Derivatives
;
_journal_name_full 'Journal of Organic Chemistry'
_journal_page_first 8483
_journal_page_last 8487
_journal_paper_doi 10.1021/jo201378t
_journal_volume 76
_journal_year 2011
_chemical_formula_sum 'C40 H38 N6'
_chemical_formula_weight 602.76
_chemical_name_systematic
;
 ?
;
_space_group_IT_number 61
_symmetry_cell_setting orthorhombic
_symmetry_space_group_name_Hall '-P 2ac 2ab'
_symmetry_space_group_name_H-M 'P b c a'
_atom_sites_solution_hydrogens difmap
_atom_sites_solution_primary direct
_atom_sites_solution_secondary difmap
_audit_creation_method SHELXLTL
_cell_angle_alpha 90.00
_cell_angle_beta 90.00
_cell_angle_gamma 90.00
_cell_formula_units_Z 4
_cell_length_a 9.5579(19)
_cell_length_b 14.880(3)
_cell_length_c 23.185(5)
_cell_measurement_reflns_used 2758
_cell_measurement_temperature 173(2)
_cell_measurement_theta_max 25.69
_cell_measurement_theta_min 2.68
_cell_volume 3297.4(12)
_computing_cell_refinement 'Bruker SAINT'
_computing_data_collection 'Bruker SMART'
_computing_data_reduction 'Bruker SAINT'
_computing_molecular_graphics 'Bruker SHELXTL'
_computing_publication_material 'Bruker SHELXTL'
_computing_structure_refinement 'Bruker SHELXTL'
_computing_structure_solution 'Bruker SHELXTL'
_diffrn_ambient_temperature 173(2)
_diffrn_measured_fraction_theta_full 0.997
_diffrn_measured_fraction_theta_max 0.997
_diffrn_measurement_device_type 'Bruker Apex CCD area detector'
_diffrn_measurement_method 'phi and omega scans'
_diffrn_radiation_monochromator graphite
_diffrn_radiation_source 'fine-focus sealed tube'
_diffrn_radiation_type MoK\a
_diffrn_radiation_wavelength 0.71073
_diffrn_reflns_av_R_equivalents 0.0354
_diffrn_reflns_av_sigmaI/netI 0.0338
_diffrn_reflns_limit_h_max 6
_diffrn_reflns_limit_h_min -12
_diffrn_reflns_limit_k_max 18
_diffrn_reflns_limit_k_min -18
_diffrn_reflns_limit_l_max 18
_diffrn_reflns_limit_l_min -29
_diffrn_reflns_number 14088
_diffrn_reflns_theta_full 27.00
_diffrn_reflns_theta_max 27.00
_diffrn_reflns_theta_min 2.68
_exptl_absorpt_coefficient_mu 0.073
_exptl_absorpt_correction_T_max 0.9899
_exptl_absorpt_correction_T_min 0.9728
_exptl_absorpt_correction_type multi-scan
_exptl_absorpt_process_details SADABS
_exptl_crystal_colour yellow
_exptl_crystal_density_diffrn 1.214
_exptl_crystal_density_meas 0
_exptl_crystal_description block
_exptl_crystal_F_000 1280
_exptl_crystal_size_max 0.38
_exptl_crystal_size_mid 0.30
_exptl_crystal_size_min 0.14
_refine_diff_density_max 0.228
_refine_diff_density_min -0.166
_refine_diff_density_rms 0.035
_refine_ls_extinction_method none
_refine_ls_goodness_of_fit_ref 1.045
_refine_ls_hydrogen_treatment constr
_refine_ls_matrix_type full
_refine_ls_number_parameters 284
_refine_ls_number_reflns 3587
_refine_ls_number_restraints 0
_refine_ls_restrained_S_all 1.045
_refine_ls_R_factor_all 0.0607
_refine_ls_R_factor_gt 0.0433
_refine_ls_shift/su_max 0.000
_refine_ls_shift/su_mean 0.000
_refine_ls_structure_factor_coef Fsqd
_refine_ls_weighting_details 'calc w=1/[\s^2^(Fo^2^)+(0.0480P)^2^+0.5979P] where P=(Fo^2^+2Fc^2^)/3'
_refine_ls_weighting_scheme calc
_refine_ls_wR_factor_gt 0.0992
_refine_ls_wR_factor_ref 0.1104
_reflns_number_gt 2762
_reflns_number_total 3587
_reflns_threshold_expression >2sigma(I)
_cod_data_source_file jo201378t_si_002.cif
_cod_data_source_block mh40
_cod_database_code 4026644

loop_
_symmetry_equiv_pos_as_xyz
'x, y, z'
'-x+1/2, -y, z+1/2'
'-x, y+1/2, -z+1/2'
'x+1/2, -y+1/2, -z'
'-x, -y, -z'
'x-1/2, y, -z-1/2'
'x, -y-1/2, z-1/2'
'-x-1/2, y-1/2, z'

loop_
_atom_site_label
_atom_site_type_symbol
_atom_site_fract_x
_atom_site_fract_y
_atom_site_fract_z
_atom_site_U_iso_or_equiv
_atom_site_adp_type
_atom_site_occupancy
_atom_site_symmetry_multiplicity
_atom_site_calc_flag
N1 N 0.86439(12) 0.15913(7) 0.52212(5) 0.0276(3) Uani 1 1 d
N2 N 0.83321(11) 0.23424(7) 0.55286(5) 0.0291(3) Uani 1 1 d
N3 N 0.78243(12) 0.13552(8) 0.47380(5) 0.0307(3) Uani 1 1 d
C1 C 1.00803(16) 0.01756(10) 0.52583(6) 0.0343(3) Uani 1 1 d
C2 C 0.96411(14) 0.10521(9) 0.54672(6) 0.0267(3) Uani 1 1 d
C3 C 1.00404(13) 0.15118(9) 0.59698(5) 0.0260(3) Uani 1 1 d
C4 C 0.91883(13) 0.22859(9) 0.59846(6) 0.0267(3) Uani 1 1 d
C5 C 0.92345(14) 0.29266(9) 0.64554(6) 0.0296(3) Uani 1 1 d
C6 C 0.83444(16) 0.36788(10) 0.64739(7) 0.0367(4) Uani 1 1 d
C7 C 0.83658(18) 0.42500(11) 0.69429(8) 0.0452(4) Uani 1 1 d
C8 C 0.92677(18) 0.40723(12) 0.73981(7) 0.0470(5) Uani 1 1 d
C9 C 1.01646(18) 0.33473(12) 0.73818(7) 0.0417(4) Uani 1 1 d
C10 C 1.01846(15) 0.27492(10) 0.69079(6) 0.0319(3) Uani 1 1 d
C11 C 1.11600(15) 0.19777(10) 0.68746(6) 0.0312(3) Uani 1 1 d
C12 C 1.22148(17) 0.18457(12) 0.72913(7) 0.0413(4) Uani 1 1 d
C13 C 1.31770(18) 0.11592(12) 0.72478(7) 0.0466(4) Uani 1 1 d
C14 C 1.31353(17) 0.05721(12) 0.67817(7) 0.0441(4) Uani 1 1 d
C15 C 1.21118(15) 0.06706(10) 0.63674(7) 0.0357(3) Uani 1 1 d
C16 C 1.11047(14) 0.13609(9) 0.64067(6) 0.0287(3) Uani 1 1 d
C17 C 0.63379(16) 0.12965(12) 0.49141(7) 0.0415(4) Uani 1 1 d
C18 C 0.6130(2) 0.06734(15) 0.54222(9) 0.0557(5) Uani 1 1 d
C19 C 0.80205(18) 0.20341(11) 0.42785(7) 0.0394(4) Uani 1 1 d
C20 C 0.9449(2) 0.20000(13) 0.40060(8) 0.0482(4) Uani 1 1 d
H1 H 1.0501(19) -0.0226(13) 0.5562(8) 0.064(6) Uiso 1 1 d
H6 H 0.7706(16) 0.3794(10) 0.6149(7) 0.038(4) Uiso 1 1 d
H7 H 0.7765(18) 0.4769(12) 0.6949(7) 0.054(5) Uiso 1 1 d
H8 H 0.9283(17) 0.4470(11) 0.7728(7) 0.052(5) Uiso 1 1 d
H9 H 1.0797(18) 0.3230(11) 0.7712(8) 0.051(5) Uiso 1 1 d
H12 H 1.2264(18) 0.2269(12) 0.7619(8) 0.053(5) Uiso 1 1 d
H13 H 1.3905(18) 0.1099(11) 0.7553(8) 0.053(5) Uiso 1 1 d
H14 H 1.3817(18) 0.0086(12) 0.6741(8) 0.055(5) Uiso 1 1 d
H15 H 1.2097(15) 0.0258(11) 0.6038(7) 0.038(4) Uiso 1 1 d
H17A H 0.5842(16) 0.1060(11) 0.4564(7) 0.041(4) Uiso 1 1 d
H17B H 0.5953(17) 0.1922(12) 0.4991(7) 0.047(5) Uiso 1 1 d
H18A H 0.513(2) 0.0645(13) 0.5509(8) 0.068(6) Uiso 1 1 d
H18B H 0.6547(19) 0.0037(14) 0.5345(8) 0.066(6) Uiso 1 1 d
H18C H 0.660(2) 0.0932(12) 0.5776(8) 0.061(5) Uiso 1 1 d
H19A H 0.7822(17) 0.2642(12) 0.4442(7) 0.049(5) Uiso 1 1 d
H19B H 0.7298(18) 0.1869(11) 0.3993(7) 0.046(5) Uiso 1 1 d
H20A H 0.9548(19) 0.2485(14) 0.3711(9) 0.072(6) Uiso 1 1 d
H20B H 1.021(2) 0.2054(12) 0.4294(9) 0.061(6) Uiso 1 1 d
H20C H 0.9607(18) 0.1386(13) 0.3805(8) 0.059(5) Uiso 1 1 d

loop_
_atom_site_aniso_label
_atom_site_aniso_U_11
_atom_site_aniso_U_22
_atom_site_aniso_U_33
_atom_site_aniso_U_23
_atom_site_aniso_U_13
_atom_site_aniso_U_12
N1 0.0313(6) 0.0273(6) 0.0241(6) -0.0021(4) -0.0061(5) 0.0037(5)
N2 0.0306(6) 0.0275(6) 0.0291(6) -0.0026(5) -0.0009(5) 0.0021(5)
N3 0.0332(6) 0.0330(6) 0.0261(6) -0.0008(5) -0.0107(5) 0.0038(5)
C1 0.0382(8) 0.0329(8) 0.0317(8) -0.0014(6) -0.0105(7) 0.0085(6)
C2 0.0284(7) 0.0271(7) 0.0246(7) 0.0023(5) -0.0033(6) 0.0015(5)
C3 0.0266(7) 0.0290(7) 0.0224(7) 0.0021(5) 0.0001(5) -0.0021(5)
C4 0.0263(7) 0.0292(7) 0.0247(7) 0.0006(5) 0.0017(6) -0.0045(5)
C5 0.0299(7) 0.0321(7) 0.0267(7) -0.0032(6) 0.0073(6) -0.0100(6)
C6 0.0371(8) 0.0353(8) 0.0378(9) -0.0058(7) 0.0089(7) -0.0057(7)
C7 0.0466(10) 0.0379(9) 0.0511(10) -0.0132(8) 0.0185(8) -0.0070(7)
C8 0.0536(11) 0.0484(10) 0.0390(9) -0.0187(8) 0.0153(8) -0.0196(8)
C9 0.0458(10) 0.0514(10) 0.0278(8) -0.0067(7) 0.0068(7) -0.0205(8)
C10 0.0331(8) 0.0376(8) 0.0248(7) -0.0010(6) 0.0063(6) -0.0153(6)
C11 0.0327(8) 0.0381(8) 0.0229(7) 0.0043(6) -0.0002(6) -0.0153(6)
C12 0.0451(10) 0.0490(10) 0.0298(8) 0.0059(7) -0.0100(7) -0.0200(8)
C13 0.0461(10) 0.0506(10) 0.0431(9) 0.0166(8) -0.0221(8) -0.0167(8)
C14 0.0375(9) 0.0438(9) 0.0511(10) 0.0149(8) -0.0149(8) -0.0045(7)
C15 0.0361(8) 0.0365(8) 0.0346(8) 0.0076(7) -0.0070(7) -0.0026(6)
C16 0.0282(7) 0.0335(7) 0.0243(7) 0.0066(6) -0.0019(6) -0.0081(6)
C17 0.0332(8) 0.0472(10) 0.0442(9) -0.0045(8) -0.0111(7) 0.0003(7)
C18 0.0477(11) 0.0688(14) 0.0505(11) 0.0009(10) -0.0041(9) -0.0187(10)
C19 0.0509(10) 0.0370(9) 0.0303(8) 0.0041(7) -0.0109(7) 0.0081(7)
C20 0.0639(12) 0.0493(11) 0.0315(9) 0.0034(8) 0.0009(9) -0.0014(9)

loop_
_atom_type_symbol
_atom_type_description
_atom_type_scat_dispersion_real
_atom_type_scat_dispersion_imag
_atom_type_scat_source
C C 0.0033 0.0016 'International Tables Vol C Tables 4.2.6.8 and 6.1.1.4'
H H 0.0000 0.0000 'International Tables Vol C Tables 4.2.6.8 and 6.1.1.4'
N N 0.0061 0.0033 'International Tables Vol C Tables 4.2.6.8 and 6.1.1.4'

loop_
_geom_angle_atom_site_label_1
_geom_angle_atom_site_label_2
_geom_angle_atom_site_label_3
_geom_angle
_geom_angle_site_symmetry_1
N2 N1 C2 114.57(11) .
N2 N1 N3 119.96(10) .
C2 N1 N3 124.80(11) .
C4 N2 N1 103.21(10) .
N1 N3 C19 109.34(11) .
N1 N3 C17 109.16(11) .
C19 N3 C17 111.12(12) .
C1 C1 C2 128.76(18) 5_756
C1 C1 H1 116.6(11) 5_756
C2 C1 H1 114.5(11) .
N1 C2 C3 104.43(11) .
N1 C2 C1 126.00(12) .
C3 C2 C1 129.44(12) .
C2 C3 C4 105.13(11) .
C2 C3 C16 133.91(12) .
C4 C3 C16 120.89(12) .
N2 C4 C3 112.62(12) .
N2 C4 C5 124.85(12) .
C3 C4 C5 122.51(12) .
C6 C5 C10 120.99(13) .
C6 C5 C4 121.86(13) .
C10 C5 C4 117.12(13) .
C7 C6 C5 120.34(16) .
C7 C6 H6 120.3(9) .
C5 C6 H6 119.4(9) .
C6 C7 C8 119.40(16) .
C6 C7 H7 119.8(11) .
C8 C7 H7 120.8(11) .
C9 C8 C7 120.95(15) .
C9 C8 H8 119.4(10) .
C7 C8 H8 119.6(10) .
C8 C9 C10 121.48(16) .
C8 C9 H9 119.8(10) .
C10 C9 H9 118.7(10) .
C5 C10 C9 116.80(14) .
C5 C10 C11 120.73(12) .
C9 C10 C11 122.47(14) .
C12 C11 C16 117.35(14) .
C12 C11 C10 121.49(14) .
C16 C11 C10 121.11(12) .
C13 C12 C11 122.02(16) .
C13 C12 H12 119.8(10) .
C11 C12 H12 118.2(10) .
C12 C13 C14 120.23(15) .
C12 C13 H13 118.7(10) .
C14 C13 H13 121.0(10) .
C15 C14 C13 119.67(17) .
C15 C14 H14 119.0(11) .
C13 C14 H14 121.3(11) .
C14 C15 C16 121.11(16) .
C14 C15 H15 119.1(9) .
C16 C15 H15 119.7(9) .
C15 C16 C11 119.59(13) .
C15 C16 C3 123.05(13) .
C11 C16 C3 117.26(13) .
N3 C17 C18 112.14(14) .
N3 C17 H17A 104.5(9) .
C18 C17 H17A 110.6(9) .
N3 C17 H17B 110.0(9) .
C18 C17 H17B 112.1(10) .
H17A C17 H17B 107.1(13) .
C17 C18 H18A 108.4(12) .
C17 C18 H18B 111.9(11) .
H18A C18 H18B 111.6(16) .
C17 C18 H18C 109.9(11) .
H18A C18 H18C 106.7(16) .
H18B C18 H18C 108.2(15) .
N3 C19 C20 113.21(13) .
N3 C19 H19A 108.6(10) .
C20 C19 H19A 111.3(10) .
N3 C19 H19B 102.9(9) .
C20 C19 H19B 110.2(9) .
H19A C19 H19B 110.3(13) .
C19 C20 H20A 110.4(11) .
C19 C20 H20B 112.5(11) .
H20A C20 H20B 109.4(15) .
C19 C20 H20C 110.5(10) .
H20A C20 H20C 108.4(15) .
H20B C20 H20C 105.4(15) .

loop_
_geom_bond_atom_site_label_1
_geom_bond_atom_site_label_2
_geom_bond_distance
_geom_bond_site_symmetry_2
N1 N2 1.3586(15) .
N1 C2 1.3703(17) .
N1 N3 1.4115(15) .
N2 C4 1.3396(17) .
N3 C19 1.4801(19) .
N3 C17 1.481(2) .
C1 C1 1.316(3) 5_756
C1 C2 1.4532(19) .
C1 H1 1.007(19) .
C2 C3 1.4041(18) .
C3 C4 1.4111(19) .
C3 C16 1.4529(18) .
C4 C5 1.4498(18) .
C5 C6 1.407(2) .
C5 C10 1.412(2) .
C6 C7 1.380(2) .
C6 H6 0.984(16) .
C7 C8 1.388(3) .
C7 H7 0.962(18) .
C8 C9 1.379(3) .
C8 H8 0.968(17) .
C9 C10 1.414(2) .
C9 H9 0.990(18) .
C10 C11 1.481(2) .
C11 C12 1.410(2) .
C11 C16 1.4221(19) .
C12 C13 1.378(2) .
C12 H12 0.987(17) .
C13 C14 1.390(3) .
C13 H13 0.996(18) .
C14 C15 1.379(2) .
C14 H14 0.978(17) .
C15 C16 1.411(2) .
C15 H15 0.980(16) .
C17 C18 1.512(3) .
C17 H17A 1.003(17) .
C17 H17B 1.017(18) .
C18 H18A 0.98(2) .
C18 H18B 1.04(2) .
C18 H18C 1.01(2) .
C19 C20 1.505(3) .
C19 H19A 0.999(18) .
C19 H19B 0.988(17) .
C20 H20A 1.00(2) .
C20 H20B 0.99(2) .
C20 H20C 1.036(19) .

loop_
_geom_torsion_atom_site_label_1
_geom_torsion_atom_site_label_2
_geom_torsion_atom_site_label_3
_geom_torsion_atom_site_label_4
_geom_torsion
_geom_torsion_site_symmetry_1
C2 N1 N2 C4 1.16(15) .
N3 N1 N2 C4 172.27(11) .
N2 N1 N3 C19 66.85(15) .
C2 N1 N3 C19 -123.01(14) .
N2 N1 N3 C17 -54.90(15) .
C2 N1 N3 C17 115.24(15) .
N2 N1 C2 C3 -1.99(15) .
N3 N1 C2 C3 -172.60(12) .
N2 N1 C2 C1 174.23(13) .
N3 N1 C2 C1 3.6(2) .
C1 C1 C2 N1 19.3(3) 5_756
C1 C1 C2 C3 -165.5(2) 5_756
N1 C2 C3 C4 1.88(14) .
C1 C2 C3 C4 -174.15(14) .
N1 C2 C3 C16 -174.79(14) .
C1 C2 C3 C16 9.2(3) .
N1 N2 C4 C3 0.17(14) .
N1 N2 C4 C5 -178.38(12) .
C2 C3 C4 N2 -1.34(15) .
C16 C3 C4 N2 175.87(12) .
C2 C3 C4 C5 177.25(12) .
C16 C3 C4 C5 -5.54(19) .
N2 C4 C5 C6 0.7(2) .
C3 C4 C5 C6 -177.76(13) .
N2 C4 C5 C10 178.65(12) .
C3 C4 C5 C10 0.23(19) .
C10 C5 C6 C7 -1.3(2) .
C4 C5 C6 C7 176.64(13) .
C5 C6 C7 C8 -0.4(2) .
C6 C7 C8 C9 1.6(2) .
C7 C8 C9 C10 -1.1(2) .
C6 C5 C10 C9 1.70(19) .
C4 C5 C10 C9 -176.31(12) .
C6 C5 C10 C11 -177.44(12) .
C4 C5 C10 C11 4.55(18) .
C8 C9 C10 C5 -0.5(2) .
C8 C9 C10 C11 178.61(14) .
C5 C10 C11 C12 173.10(13) .
C9 C10 C11 C12 -6.0(2) .
C5 C10 C11 C16 -4.25(19) .
C9 C10 C11 C16 176.66(13) .
C16 C11 C12 C13 1.1(2) .
C10 C11 C12 C13 -176.34(14) .
C11 C12 C13 C14 0.4(2) .
C12 C13 C14 C15 -1.1(2) .
C13 C14 C15 C16 0.2(2) .
C14 C15 C16 C11 1.3(2) .
C14 C15 C16 C3 177.59(14) .
C12 C11 C16 C15 -1.90(19) .
C10 C11 C16 C15 175.56(12) .
C12 C11 C16 C3 -178.43(12) .
C10 C11 C16 C3 -0.97(18) .
C2 C3 C16 C15 5.6(2) .
C4 C3 C16 C15 -170.67(13) .
C2 C3 C16 C11 -178.02(14) .
C4 C3 C16 C11 5.73(18) .
N1 N3 C17 C18 -53.81(17) .
C19 N3 C17 C18 -174.47(14) .
N1 N3 C19 C20 70.30(16) .
C17 N3 C19 C20 -169.14(14) .
